data_4349631
loop_
_publ_author_name
'Tu, Hao-Ran'
'Sun, Wen-Bin'
'Li, Hong-Feng'
'Chen, Peng'
'Tian, Yong-Mei'
'Zhang, Wan-Ying'
'Zhang, Yi-Quan'
'Yan, Peng-Fei'

_publ_section_title
;
 Complementation and joint contribution of appropriate intramolecular
 coupling and local ion symmetry to improve magnetic relaxation in a
 series of dinuclear Dy2 single-molecule magnets
;
_journal_issue 3
_journal_name_full 'Inorganic Chemistry Frontiers'
_journal_page_first 499
_journal_paper_doi 10.1039/C6QI00508J
_journal_volume 4
_journal_year 2017
_chemical_formula_moiety 'C74 H58 F12 Gd2 O16, 2(O)'
_chemical_formula_sum 'C74 H58 F12 Gd2 O18'
_chemical_formula_weight 1777.70
_space_group_crystal_system triclinic
_space_group_IT_number 2
_space_group_name_Hall '-P 1'
_space_group_name_H-M_alt 'P -1'
_atom_sites_solution_hydrogens geom
_atom_sites_solution_primary direct
_atom_sites_solution_secondary difmap
_audit_creation_date 2016-02-29
_audit_creation_method
;
Olex2 1.2
(compiled 2015.01.26 svn.r3150 for OlexSys, GUI svn.r4998)
;
_audit_update_record
;
2016-03-10 deposited with the CCDC.
2016-12-28 downloaded from the CCDC.
;
_cell_angle_alpha 65.464(7)
_cell_angle_beta 78.393(7)
_cell_angle_gamma 68.374(7)
_cell_formula_units_Z 1
_cell_length_a 10.5094(9)
_cell_length_b 14.2002(10)
_cell_length_c 14.5239(11)
_cell_measurement_reflns_used 6959
_cell_measurement_temperature 293(2)
_cell_measurement_theta_max 29.6332
_cell_measurement_theta_min 3.0944
_cell_volume 1830.0(3)
_computing_cell_refinement
;
CrysAlisPro, Agilent Technologies,
Version 1.171.35.21 (release 20-01-2012 CrysAlis171 .NET)
(compiled Jan 23 2012,18:06:46)
;
_computing_data_collection
;
CrysAlisPro, Agilent Technologies,
Version 1.171.35.21 (release 20-01-2012 CrysAlis171 .NET)
(compiled Jan 23 2012,18:06:46)
;
_computing_data_reduction
;
CrysAlisPro, Agilent Technologies,
Version 1.171.35.21 (release 20-01-2012 CrysAlis171 .NET)
(compiled Jan 23 2012,18:06:46)
;
_computing_molecular_graphics 'Olex2 (Dolomanov et al., 2009)'
_computing_publication_material 'Olex2 (Dolomanov et al., 2009)'
_computing_structure_refinement 'ShelXL (Sheldrick, 2008)'
_computing_structure_solution 'ShelXT (Sheldrick, 2015)'
_diffrn_ambient_temperature 293(2)
_diffrn_detector 'Image Plate'
_diffrn_detector_area_resol_mean 16.1954
_diffrn_detector_type 'Rigaku IP'
_diffrn_measured_fraction_theta_full 0.998
_diffrn_measured_fraction_theta_max 0.882
_diffrn_measurement_details
;
#__ type_ start__ end____ width___ exp.time_
  1 omega  -25.00   22.00   1.0000   17.0000
omega____ theta____ kappa____ phi______ frames
    -      -26.6768  -99.0000    0.0000 47

#__ type_ start__ end____ width___ exp.time_
  2 omega  -96.00  -20.00   1.0000   17.0000
omega____ theta____ kappa____ phi______ frames
    -      -26.6768  -57.0000   60.0000 76

#__ type_ start__ end____ width___ exp.time_
  3 omega  -89.00  -59.00   1.0000   17.0000
omega____ theta____ kappa____ phi______ frames
    -      -26.6768 -178.0000 -120.0000 30

#__ type_ start__ end____ width___ exp.time_
  4 omega  -61.00   19.00   1.0000   17.0000
omega____ theta____ kappa____ phi______ frames
    -      -26.6768   77.0000 -180.0000 80

#__ type_ start__ end____ width___ exp.time_
  5 omega  -34.00    1.00   1.0000   17.0000
omega____ theta____ kappa____ phi______ frames
    -      -26.6768  -84.0000 -111.0000 35

#__ type_ start__ end____ width___ exp.time_
  6 omega  -30.00   24.00   1.0000   17.0000
omega____ theta____ kappa____ phi______ frames
    -      -26.6768   38.0000  -90.0000 54

#__ type_ start__ end____ width___ exp.time_
  7 omega  -99.00   40.00   1.0000   17.0000
omega____ theta____ kappa____ phi______ frames
    -      -26.6768    0.0000 -120.0000 139
;
_diffrn_measurement_device 'four-circle diffractometer'
_diffrn_measurement_device_type 'Xcalibur, Eos'
_diffrn_measurement_method '\w scans'
_diffrn_orient_matrix_UB_11 -0.0454986000
_diffrn_orient_matrix_UB_12 0.0293672000
_diffrn_orient_matrix_UB_13 0.0293630000
_diffrn_orient_matrix_UB_21 -0.0082355000
_diffrn_orient_matrix_UB_22 -0.0494018000
_diffrn_orient_matrix_UB_23 0.0372671000
_diffrn_orient_matrix_UB_31 0.0561247000
_diffrn_orient_matrix_UB_32 -0.0074534000
_diffrn_orient_matrix_UB_33 0.0253072000
_diffrn_radiation_monochromator graphite
_diffrn_radiation_probe x-ray
_diffrn_radiation_type MoK\a
_diffrn_radiation_wavelength 0.71073
_diffrn_reflns_av_R_equivalents 0.0255
_diffrn_reflns_av_unetI/netI 0.0440
_diffrn_reflns_limit_h_max 14
_diffrn_reflns_limit_h_min -14
_diffrn_reflns_limit_k_max 19
_diffrn_reflns_limit_k_min -19
_diffrn_reflns_limit_l_max 19
_diffrn_reflns_limit_l_min -20
_diffrn_reflns_number 15821
_diffrn_reflns_theta_full 26.00
_diffrn_reflns_theta_max 29.70
_diffrn_reflns_theta_min 3.10
_diffrn_source 'sealed X-ray tube'
_diffrn_source_target Mo
_exptl_absorpt_coefficient_mu 1.896
_exptl_absorpt_correction_T_max 1.00000
_exptl_absorpt_correction_T_min 0.91533
_exptl_absorpt_correction_type multi-scan
_exptl_absorpt_process_details
;
CrysAlisPro, Agilent Technologies,
Version 1.171.35.21 (release 20-01-2012 CrysAlis171 .NET)
(compiled Jan 23 2012,18:06:46)
Empirical absorption correction using spherical harmonics,
 implemented in SCALE3 ABSPACK scaling algorithm.
;
_exptl_crystal_colour 'dull light orange'
_exptl_crystal_colour_lustre dull
_exptl_crystal_colour_modifier light
_exptl_crystal_colour_primary orange
_exptl_crystal_density_diffrn 1.613
_exptl_crystal_density_method 'not measured'
_exptl_crystal_description block
_exptl_crystal_F_000 882
_exptl_crystal_size_max 0.15
_exptl_crystal_size_mid 0.12
_exptl_crystal_size_min 0.1
_refine_diff_density_max 1.429
_refine_diff_density_min -0.698
_refine_diff_density_rms 0.114
_refine_ls_extinction_method none
_refine_ls_goodness_of_fit_ref 1.051
_refine_ls_hydrogen_treatment mixed
_refine_ls_matrix_type full
_refine_ls_number_parameters 575
_refine_ls_number_reflns 9161
_refine_ls_number_restraints 8
_refine_ls_restrained_S_all 1.051
_refine_ls_R_factor_all 0.0525
_refine_ls_R_factor_gt 0.0406
_refine_ls_shift/su_max 0.003
_refine_ls_shift/su_mean 0.000
_refine_ls_structure_factor_coef Fsqd
_refine_ls_weighting_details 'calc w=1/[\s^2^(Fo^2^)+(0.0612P)^2^+2.1438P] where P=(Fo^2^+2Fc^2^)/3'
_refine_ls_weighting_scheme calc
_refine_ls_wR_factor_gt 0.1135
_refine_ls_wR_factor_ref 0.1237
_reflns_number_gt 7727
_reflns_number_total 9161
_reflns_threshold_expression >2sigma(I)
_cod_data_source_file c6qi00508j4.cif
_cod_data_source_block thr-146
_cod_original_cell_volume 1830.0(2)
_cod_database_code 4349631
_reflns_odcompleteness_completeness 99.82
_reflns_odcompleteness_iscentric 1
_reflns_odcompleteness_theta 27.50
_olex2_refinement_description
;
1. Fixed Uiso
 At 1.2 times of:
  All C(H) groups
 At 1.5 times of:
  All C(H,H,H) groups, All O(H) groups
2. Restrained distances
 O8-H8
 0.85 with sigma of 0.01
 C11-C10 = C10-C9
 1.4 with sigma of 0.02
 C1A-C2A = C3A-C6A = C4AB-C3AB
 1.4 with sigma of 0.02
 C37-H8
 1.851983 with sigma of 0.02
 Gd1-H8
 2.885286 with sigma of 0.02
3. Others
 Sof(C4A)=Sof(H4A)=Sof(C0AB)=Sof(C1AB)=Sof(H1AB)=Sof(C4AB)=Sof(H4AB)=Sof(C3AB)=
 Sof(C6A)=Sof(H6A)=Sof(C3A)=Sof(H3A)=Sof(C2A)=Sof(H2A)=Sof(C1A)=Sof(H1A)=
 Sof(C2AB)=1-FVAR(1)
 Sof(C5)=Sof(C14)=Sof(H14)=Sof(C6)=Sof(H6)=Sof(C7)=Sof(C12)=Sof(C13)=Sof(H13)=
 Sof(C8)=Sof(H8A)=Sof(C11)=Sof(H11)=Sof(C10)=Sof(H10)=Sof(C9)=Sof(H9)=FVAR(1)
4.a Aromatic/amide H refined with riding coordinates:
 C16(H16), C30(H30), C32(H32), C27(H27), C3(H3), C31(H31), C19(H19), C20(H20),
 C23(H23), C22(H22), C24(H24), C25(H25), C14(H14), C6(H6), C13(H13), C8(H8A),
 C11(H11), C10(H10), C9(H9), C4A(H4A), C1AB(H1AB), C4AB(H4AB), C6A(H6A),
 C3A(H3A), C2A(H2A), C1A(H1A)
4.b Idealised Me refined as rotating group:
 C28(H28a,H28b,H28c), C35(H35a,H35b,H35c), C37(H37a,H37b,H37c)
;
_olex2_submission_special_instructions 'No special instructions were received'

loop_
_space_group_symop_id
_space_group_symop_operation_xyz
1 'x, y, z'
2 '-x, -y, -z'

loop_
_atom_site_label
_atom_site_type_symbol
_atom_site_fract_x
_atom_site_fract_y
_atom_site_fract_z
_atom_site_U_iso_or_equiv
_atom_site_adp_type
_atom_site_occupancy
_atom_site_calc_flag
_atom_site_disorder_assembly
_atom_site_disorder_group
_atom_site_refinement_flags_posn
Gd1 Gd 0.39772(2) 0.484283(16) 0.633857(15) 0.03984(8) Uani 1 d . . D
O3 O 0.5978(3) 0.4145(2) 0.5461(2) 0.0393(6) Uani 1 d . . .
O4 O 0.5041(3) 0.6227(3) 0.6020(3) 0.0516(8) Uani 1 d A . .
O1 O 0.8011(3) 0.3353(3) 0.4315(3) 0.0518(8) Uani 1 d . . .
O2 O 0.6270(3) 0.3817(3) 0.7354(2) 0.0546(8) Uani 1 d . . .
O5 O 0.3556(4) 0.5347(3) 0.7762(3) 0.0586(9) Uani 1 d A . .
O8 O 0.2984(4) 0.4147(3) 0.5455(3) 0.0611(9) Uani 1 d . . D
H8 H 0.353(3) 0.403(5) 0.496(3) 0.092 Uiso 1 d . . DR
O6 O 0.1870(4) 0.4613(3) 0.7219(3) 0.0562(8) Uani 1 d . . .
O7 O 0.4340(4) 0.2984(3) 0.7348(3) 0.0619(9) Uani 1 d . . .
F6 F -0.0349(5) 0.3387(4) 0.9006(4) 0.1124(16) Uani 1 d . . .
C34 C 0.7167(4) 0.3473(3) 0.5877(3) 0.0419(9) Uani 1 d . . .
F4 F -0.0029(5) 0.4836(5) 0.8809(5) 0.142(2) Uani 1 d . . .
F5 F -0.0794(5) 0.4711(5) 0.7645(5) 0.134(2) Uani 1 d . . .
C29 C 0.8270(4) 0.3017(4) 0.5310(4) 0.0455(10) Uani 1 d . . .
C33 C 0.7375(5) 0.3259(4) 0.6873(4) 0.0499(10) Uani 1 d . . .
C17 C 0.3700(6) 0.2366(4) 0.7953(4) 0.0548(12) Uani 1 d . . .
F1 F 0.1808(5) 0.6352(7) 0.9019(4) 0.165(3) Uani 1 d . . .
F2 F 0.3499(7) 0.5096(5) 0.9742(3) 0.141(2) Uani 1 d . . .
C16 C 0.2311(7) 0.2764(5) 0.8275(4) 0.0661(15) Uani 1 d . . .
H16 H 0.1903 0.2269 0.8761 0.079 Uiso 1 calc . . R
C4 C 0.5060(5) 0.6837(4) 0.6435(4) 0.0556(12) Uani 1 d . . .
C2 C 0.3782(6) 0.6037(5) 0.7981(4) 0.0593(13) Uani 1 d . . .
C15 C 0.1556(5) 0.3828(5) 0.7909(4) 0.0553(12) Uani 1 d . . .
C30 C 0.9502(5) 0.2307(5) 0.5738(5) 0.0623(14) Uani 1 d . . .
H30 H 1.0215 0.1983 0.5359 0.075 Uiso 1 calc . . R
F3 F 0.3416(9) 0.6677(6) 0.9316(4) 0.168(3) Uani 1 d . . .
C32 C 0.8609(6) 0.2566(5) 0.7306(5) 0.0677(15) Uani 1 d . . .
H32 H 0.8732 0.2425 0.7973 0.081 Uiso 1 calc . . R
C27 C 0.5848(8) 0.0852(5) 0.8081(5) 0.0707(16) Uani 1 d . . .
H27 H 0.6272 0.1382 0.7720 0.085 Uiso 1 calc . . R
C28 C 0.9147(6) 0.2969(5) 0.3677(5) 0.0678(15) Uani 1 d . . .
H28A H 0.8878 0.3284 0.2992 0.102 Uiso 1 calc . . GR
H28B H 0.9416 0.2187 0.3912 0.102 Uiso 1 calc . . GR
H28C H 0.9904 0.3180 0.3703 0.102 Uiso 1 calc . . GR
C36 C 0.0102(7) 0.4178(7) 0.8351(6) 0.0796(19) Uani 1 d . . .
C3 C 0.4480(6) 0.6763(5) 0.7415(5) 0.0676(15) Uani 1 d A . .
H3 H 0.4572 0.7221 0.7687 0.081 Uiso 1 calc . . R
C18 C 0.4479(8) 0.1175(5) 0.8312(4) 0.0656(15) Uani 1 d . . .
C35 C 0.6288(7) 0.3451(6) 0.8432(4) 0.081(2) Uani 1 d . . .
H35A H 0.5422 0.3818 0.8694 0.122 Uiso 1 calc . . GR
H35B H 0.7007 0.3612 0.8594 0.122 Uiso 1 calc . . GR
H35C H 0.6448 0.2677 0.8730 0.122 Uiso 1 calc . . GR
C31 C 0.9655(6) 0.2087(5) 0.6736(5) 0.0751(17) Uani 1 d . . .
H31 H 1.0477 0.1609 0.7029 0.090 Uiso 1 calc . . R
C37 C 0.1717(6) 0.4103(8) 0.5366(6) 0.094(3) Uani 1 d . . D
H37A H 0.1695 0.4088 0.4715 0.141 Uiso 1 calc . . GR
H37B H 0.1007 0.4736 0.5433 0.141 Uiso 1 calc . . GR
H37C H 0.1573 0.3456 0.5889 0.141 Uiso 1 calc . . GR
C26 C 0.6649(9) -0.0258(5) 0.8369(5) 0.086(2) Uani 1 d . . .
C1 C 0.3114(8) 0.6048(7) 0.9019(5) 0.084(2) Uani 1 d A . .
C21 C 0.6018(12) -0.1057(6) 0.8888(6) 0.103(3) Uani 1 d . . .
C19 C 0.3860(10) 0.0354(6) 0.8873(6) 0.098(2) Uani 1 d . . .
H19 H 0.2931 0.0546 0.9068 0.117 Uiso 1 calc . . R
C20 C 0.4638(14) -0.0728(6) 0.9127(6) 0.122(4) Uani 1 d . . .
H20 H 0.4210 -0.1257 0.9475 0.147 Uiso 1 calc . . R
C23 C 0.8125(19) -0.2462(9) 0.8935(9) 0.164(7) Uani 1 d . . .
H23 H 0.8636 -0.3198 0.9115 0.196 Uiso 1 calc . . R
C22 C 0.6768(17) -0.2177(7) 0.9164(7) 0.149(6) Uani 1 d . . .
H22 H 0.6335 -0.2705 0.9496 0.179 Uiso 1 calc . . R
C24 C 0.8784(14) -0.1679(9) 0.8436(10) 0.152(6) Uani 1 d . . .
H24 H 0.9727 -0.1893 0.8295 0.183 Uiso 1 calc . . R
C25 C 0.8045(11) -0.0601(8) 0.8155(8) 0.122(4) Uani 1 d . . .
H25 H 0.8490 -0.0082 0.7810 0.146 Uiso 1 calc . . R
O9 O 0.0755(8) -0.0824(6) 0.9686(5) 0.137(3) Uani 1 d . . .
C5 C 0.5646(12) 0.7753(9) 0.5733(10) 0.045(2) Uani 0.678(12) d A 1 .
C14 C 0.5476(9) 0.8203(6) 0.4653(8) 0.054(2) Uani 0.678(12) d A 1 .
H14 H 0.5019 0.7922 0.4395 0.065 Uiso 0.678(12) calc A 1 R
C6 C 0.6318(9) 0.8153(8) 0.6096(9) 0.057(2) Uani 0.678(12) d A 1 .
H6 H 0.6407 0.7881 0.6791 0.068 Uiso 0.678(12) calc A 1 R
C7 C 0.690(3) 0.897(2) 0.5453(15) 0.062(5) Uani 0.678(12) d A 1 .
C12 C 0.6690(10) 0.9411(8) 0.4388(9) 0.059(3) Uani 0.678(12) d A 1 .
C13 C 0.5966(10) 0.9024(7) 0.4005(8) 0.062(2) Uani 0.678(12) d A 1 .
H13 H 0.5819 0.9321 0.3317 0.075 Uiso 0.678(12) calc A 1 R
C8 C 0.7613(10) 0.9397(9) 0.5833(10) 0.082(3) Uani 0.678(12) d A 1 .
H8A H 0.7726 0.9123 0.6525 0.098 Uiso 0.678(12) calc A 1 R
C11 C 0.7306(14) 1.0254(10) 0.3725(13) 0.087(5) Uani 0.678(12) d A 1 D
H11 H 0.7230 1.0547 0.3027 0.105 Uiso 0.678(12) calc A 1 R
C10 C 0.800(2) 1.0600(15) 0.4160(15) 0.100(6) Uani 0.678(12) d A 1 D
H10 H 0.8390 1.1132 0.3733 0.120 Uiso 0.678(12) calc A 1 R
C9 C 0.8147(12) 1.0218(11) 0.5179(13) 0.100(5) Uani 0.678(12) d A 1 D
H9 H 0.8602 1.0505 0.5429 0.120 Uiso 0.678(12) calc A 1 R
C4A C 0.5788(19) 0.8116(19) 0.514(2) 0.051(5) Uani 0.322(12) d A 2 .
H4A H 0.5321 0.7952 0.4776 0.061 Uiso 0.322(12) calc A 2 R
C0AB C 0.581(3) 0.757(2) 0.6149(18) 0.052(6) Uani 0.322(12) d A 2 .
C1AB C 0.648(2) 0.7822(19) 0.6711(18) 0.061(5) Uani 0.322(12) d A 2 .
H1AB H 0.6495 0.7455 0.7410 0.074 Uiso 0.322(12) calc A 2 R
C4AB C 0.712(2) 0.8588(18) 0.6254(18) 0.072(6) Uani 0.322(12) d A 2 D
H4AB H 0.7599 0.8716 0.6640 0.086 Uiso 0.322(12) calc A 2 R
C3AB C 0.707(5) 0.919(3) 0.521(2) 0.057(10) Uani 0.322(12) d A 2 D
C6A C 0.640(2) 0.9578(16) 0.3507(16) 0.067(6) Uani 0.322(12) d A 2 D
H6A H 0.5875 0.9480 0.3129 0.080 Uiso 0.322(12) calc A 2 R
C3A C 0.711(3) 1.033(2) 0.302(3) 0.101(10) Uani 0.322(12) d A 2 D
H3A H 0.7162 1.0666 0.2320 0.121 Uiso 0.322(12) calc A 2 R
C2A C 0.778(4) 1.056(2) 0.370(2) 0.078(9) Uani 0.322(12) d A 2 D
H2A H 0.8182 1.1108 0.3405 0.094 Uiso 0.322(12) calc A 2 R
C1A C 0.782(2) 0.9982(17) 0.474(2) 0.081(8) Uani 0.322(12) d A 2 D
H1A H 0.8313 1.0095 0.5125 0.097 Uiso 0.322(12) calc A 2 R
C2AB C 0.6453(18) 0.8948(17) 0.4586(18) 0.054(5) Uani 0.322(12) d A 2 .

loop_
_atom_site_aniso_label
_atom_site_aniso_U_11
_atom_site_aniso_U_22
_atom_site_aniso_U_33
_atom_site_aniso_U_23
_atom_site_aniso_U_13
_atom_site_aniso_U_12
Gd1 0.03606(12) 0.04084(12) 0.03956(12) -0.01626(9) 0.00809(8) -0.01292(8)
O3 0.0319(14) 0.0391(14) 0.0383(15) -0.0117(12) 0.0005(11) -0.0064(11)
O4 0.0507(18) 0.0553(19) 0.0566(19) -0.0284(16) 0.0079(15) -0.0225(15)
O1 0.0423(17) 0.0544(18) 0.0511(18) -0.0247(16) 0.0066(14) -0.0064(14)
O2 0.0479(18) 0.066(2) 0.0425(17) -0.0219(16) -0.0027(14) -0.0083(16)
O5 0.057(2) 0.071(2) 0.0492(19) -0.0310(18) 0.0084(16) -0.0184(18)
O8 0.052(2) 0.081(3) 0.070(2) -0.045(2) 0.0195(17) -0.0367(19)
O6 0.0500(18) 0.057(2) 0.057(2) -0.0229(17) 0.0169(16) -0.0210(16)
O7 0.057(2) 0.0465(18) 0.066(2) -0.0101(17) 0.0098(18) -0.0178(16)
F6 0.089(3) 0.141(4) 0.106(3) -0.041(3) 0.050(3) -0.070(3)
C34 0.037(2) 0.039(2) 0.045(2) -0.0137(18) 0.0001(18) -0.0107(17)
F4 0.116(4) 0.169(5) 0.189(6) -0.135(5) 0.092(4) -0.072(4)
F5 0.059(3) 0.168(5) 0.126(4) -0.024(4) 0.017(3) -0.032(3)
C29 0.038(2) 0.043(2) 0.051(2) -0.018(2) 0.0036(19) -0.0114(18)
C33 0.041(2) 0.053(3) 0.051(3) -0.017(2) -0.002(2) -0.013(2)
C17 0.074(3) 0.055(3) 0.038(2) -0.015(2) 0.004(2) -0.030(3)
F1 0.083(3) 0.289(9) 0.106(4) -0.123(5) 0.019(3) 0.005(4)
F2 0.190(6) 0.139(5) 0.054(2) -0.031(3) 0.011(3) -0.025(4)
C16 0.080(4) 0.063(3) 0.055(3) -0.017(3) 0.020(3) -0.041(3)
C4 0.047(3) 0.055(3) 0.073(3) -0.035(3) 0.001(2) -0.013(2)
C2 0.056(3) 0.070(3) 0.049(3) -0.035(3) -0.003(2) -0.001(2)
C15 0.053(3) 0.074(3) 0.050(3) -0.033(3) 0.019(2) -0.032(3)
C30 0.039(2) 0.062(3) 0.072(4) -0.028(3) 0.001(2) 0.000(2)
F3 0.273(9) 0.197(6) 0.101(4) -0.113(4) 0.045(5) -0.111(6)
C32 0.050(3) 0.081(4) 0.061(3) -0.025(3) -0.013(3) -0.006(3)
C27 0.098(5) 0.059(3) 0.061(3) -0.024(3) -0.023(3) -0.019(3)
C28 0.056(3) 0.065(3) 0.071(4) -0.038(3) 0.013(3) -0.001(3)
C36 0.065(4) 0.097(5) 0.076(4) -0.033(4) 0.029(3) -0.041(4)
C3 0.074(4) 0.077(4) 0.072(4) -0.049(3) 0.005(3) -0.026(3)
C18 0.101(5) 0.053(3) 0.042(3) -0.014(2) -0.001(3) -0.030(3)
C35 0.075(4) 0.102(5) 0.042(3) -0.024(3) -0.006(3) -0.002(4)
C31 0.043(3) 0.080(4) 0.079(4) -0.025(3) -0.015(3) 0.007(3)
C37 0.050(3) 0.156(8) 0.115(6) -0.087(6) 0.003(4) -0.036(4)
C26 0.127(6) 0.058(4) 0.069(4) -0.031(3) -0.043(4) 0.002(4)
C1 0.083(5) 0.106(6) 0.061(4) -0.050(4) 0.001(3) -0.009(4)
C21 0.172(9) 0.055(4) 0.061(4) -0.017(3) -0.027(5) -0.009(5)
C19 0.143(7) 0.064(4) 0.073(4) -0.014(3) 0.022(4) -0.046(4)
C20 0.208(12) 0.056(4) 0.082(5) -0.001(4) 0.009(7) -0.059(6)
C23 0.262(18) 0.075(6) 0.116(9) -0.045(6) -0.094(11) 0.042(9)
C22 0.261(16) 0.060(5) 0.083(6) -0.016(4) -0.044(9) 0.002(7)
C24 0.177(11) 0.098(7) 0.169(11) -0.074(8) -0.100(10) 0.044(7)
C25 0.129(8) 0.092(6) 0.144(8) -0.065(6) -0.067(7) 0.020(5)
O9 0.196(7) 0.122(5) 0.119(5) -0.032(4) -0.085(5) -0.052(5)
C5 0.048(5) 0.046(5) 0.043(7) -0.021(6) 0.003(6) -0.014(4)
C14 0.056(5) 0.044(4) 0.061(6) -0.019(4) -0.005(4) -0.014(3)
C6 0.060(5) 0.064(5) 0.064(6) -0.043(5) -0.003(4) -0.017(4)
C7 0.053(7) 0.058(11) 0.089(11) -0.042(8) -0.001(9) -0.018(7)
C12 0.054(5) 0.044(5) 0.079(7) -0.029(5) 0.002(5) -0.011(4)
C13 0.069(6) 0.057(5) 0.060(5) -0.025(4) -0.004(5) -0.016(4)
C8 0.065(6) 0.084(7) 0.125(10) -0.065(7) 0.003(6) -0.029(5)
C11 0.074(8) 0.045(6) 0.132(14) -0.028(7) 0.019(9) -0.025(5)
C10 0.078(9) 0.089(10) 0.147(17) -0.051(12) 0.011(11) -0.043(7)
C9 0.076(7) 0.096(9) 0.166(14) -0.077(10) -0.003(8) -0.040(6)
C4A 0.042(9) 0.066(12) 0.061(14) -0.045(12) -0.010(10) -0.008(8)
C0AB 0.057(12) 0.064(13) 0.038(12) -0.030(12) -0.006(10) -0.008(9)
C1AB 0.062(11) 0.088(14) 0.057(12) -0.043(11) -0.002(9) -0.031(10)
C4AB 0.075(13) 0.087(14) 0.075(14) -0.054(12) -0.017(11) -0.016(11)
C3AB 0.047(17) 0.031(12) 0.09(2) -0.035(13) 0.004(14) -0.004(11)
C6A 0.071(11) 0.069(12) 0.073(13) -0.036(10) 0.023(10) -0.039(10)
C3A 0.091(19) 0.078(16) 0.12(2) -0.045(18) 0.047(19) -0.029(13)
C2A 0.08(2) 0.047(13) 0.10(2) -0.016(13) 0.013(17) -0.038(11)
C1A 0.045(10) 0.056(12) 0.14(3) -0.041(15) 0.004(13) -0.016(8)
C2AB 0.040(8) 0.046(10) 0.080(15) -0.033(10) 0.015(9) -0.018(8)

loop_
_atom_type_symbol
_atom_type_description
_atom_type_scat_dispersion_real
_atom_type_scat_dispersion_imag
_atom_type_scat_source
C C 0.0033 0.0016 'International Tables Vol C Tables 4.2.6.8 and 6.1.1.4'
H H 0.0000 0.0000 'International Tables Vol C Tables 4.2.6.8 and 6.1.1.4'
F F 0.0171 0.0103 'International Tables Vol C Tables 4.2.6.8 and 6.1.1.4'
Gd Gd -0.1653 3.9035 'International Tables Vol C Tables 4.2.6.8 and 6.1.1.4'
O O 0.0106 0.0060 'International Tables Vol C Tables 4.2.6.8 and 6.1.1.4'

loop_
_geom_angle_atom_site_label_1
_geom_angle_atom_site_label_2
_geom_angle_atom_site_label_3
_geom_angle
_geom_angle_site_symmetry_1
_geom_angle_site_symmetry_3
O3 Gd1 Gd1 33.44(7) . 2_666
O3 Gd1 Gd1 32.40(6) 2_666 2_666
O3 Gd1 O3 65.85(11) . 2_666
O3 Gd1 O4 82.20(11) . .
O3 Gd1 O4 73.10(11) 2_666 .
O3 Gd1 O1 129.11(10) . 2_666
O3 Gd1 O1 63.75(10) 2_666 2_666
O3 Gd1 O2 63.47(10) . .
O3 Gd1 O2 121.65(10) 2_666 .
O3 Gd1 O5 133.34(11) . .
O3 Gd1 O8 81.92(11) . .
O3 Gd1 O8 68.62(12) 2_666 .
O3 Gd1 O6 146.56(11) . .
O3 Gd1 O7 82.89(11) . .
O4 Gd1 Gd1 75.21(8) . 2_666
O4 Gd1 O1 77.21(11) . 2_666
O4 Gd1 O2 73.28(12) . .
O4 Gd1 O8 141.72(12) . .
O1 Gd1 Gd1 95.93(7) 2_666 2_666
O1 Gd1 O2 145.69(11) 2_666 .
O2 Gd1 Gd1 93.13(7) . 2_666
O5 Gd1 Gd1 144.83(9) . 2_666
O5 Gd1 O3 133.33(12) . 2_666
O5 Gd1 O4 69.93(12) . .
O5 Gd1 O1 80.94(12) . 2_666
O5 Gd1 O2 72.84(12) . .
O5 Gd1 O8 141.46(12) . .
O5 Gd1 O6 70.10(13) . .
O8 Gd1 Gd1 72.38(8) . 2_666
O8 Gd1 O1 86.36(13) . 2_666
O8 Gd1 O2 127.86(13) . .
O6 Gd1 Gd1 141.71(9) . 2_666
O6 Gd1 O3 119.21(11) . 2_666
O6 Gd1 O4 131.22(12) . .
O6 Gd1 O1 69.95(11) . 2_666
O6 Gd1 O2 118.91(12) . .
O6 Gd1 O8 71.37(12) . .
O7 Gd1 Gd1 110.10(10) . 2_666
O7 Gd1 O3 133.58(12) . 2_666
O7 Gd1 O4 137.67(13) . .
O7 Gd1 O1 139.97(12) . 2_666
O7 Gd1 O2 64.60(13) . .
O7 Gd1 O5 93.09(14) . .
O7 Gd1 O8 73.92(15) . .
O7 Gd1 O6 70.83(12) . .
Gd1 O3 Gd1 114.15(11) . 2_666
C34 O3 Gd1 125.2(3) . .
C34 O3 Gd1 117.9(3) . 2_666
C4 O4 Gd1 138.1(3) . .
C29 O1 Gd1 114.6(3) . 2_666
C29 O1 C28 115.9(4) . .
C28 O1 Gd1 123.9(3) . 2_666
C33 O2 Gd1 114.5(3) . .
C33 O2 C35 116.6(4) . .
C35 O2 Gd1 123.9(3) . .
C2 O5 Gd1 136.7(4) . .
Gd1 O8 H8 110.1(14) . .
C37 O8 Gd1 139.0(4) . .
C37 O8 H8 109.0(15) . .
C15 O6 Gd1 133.8(3) . .
C17 O7 Gd1 140.2(4) . .
O3 C34 C29 121.0(4) . .
O3 C34 C33 121.1(4) . .
C33 C34 C29 117.8(4) . .
O1 C29 C34 113.7(4) . .
O1 C29 C30 124.9(4) . .
C30 C29 C34 121.5(5) . .
O2 C33 C34 114.1(4) . .
C32 C33 O2 124.6(5) . .
C32 C33 C34 121.3(5) . .
O7 C17 C16 122.3(5) . .
O7 C17 C18 116.0(5) . .
C16 C17 C18 121.7(5) . .
C17 C16 H16 118.5 . .
C15 C16 C17 122.9(5) . .
C15 C16 H16 118.5 . .
O4 C4 C3 123.7(5) . .
O4 C4 C5 113.4(6) . .
O4 C4 C0AB 130.0(11) . .
C3 C4 C5 122.7(6) . .
C3 C4 C0AB 105.5(10) . .
C0AB C4 C5 22.5(7) . .
O5 C2 C3 128.9(5) . .
O5 C2 C1 111.9(6) . .
C3 C2 C1 119.1(6) . .
O6 C15 C16 129.1(5) . .
O6 C15 C36 112.2(5) . .
C16 C15 C36 118.7(5) . .
C29 C30 H30 120.5 . .
C31 C30 C29 118.9(5) . .
C31 C30 H30 120.5 . .
C33 C32 H32 120.4 . .
C31 C32 C33 119.2(5) . .
C31 C32 H32 120.4 . .
C18 C27 H27 118.9 . .
C18 C27 C26 122.2(7) . .
C26 C27 H27 118.9 . .
O1 C28 H28A 109.5 . .
O1 C28 H28B 109.5 . .
O1 C28 H28C 109.5 . .
H28A C28 H28B 109.5 . .
H28A C28 H28C 109.5 . .
H28B C28 H28C 109.5 . .
F6 C36 F4 106.5(6) . .
F6 C36 F5 104.4(6) . .
F6 C36 C15 115.8(6) . .
F4 C36 F5 106.7(7) . .
F4 C36 C15 111.1(6) . .
F5 C36 C15 111.9(6) . .
C4 C3 H3 118.9 . .
C2 C3 C4 122.2(5) . .
C2 C3 H3 118.9 . .
C27 C18 C17 118.8(5) . .
C27 C18 C19 117.8(6) . .
C19 C18 C17 123.4(7) . .
O2 C35 H35A 109.5 . .
O2 C35 H35B 109.5 . .
O2 C35 H35C 109.5 . .
H35A C35 H35B 109.5 . .
H35A C35 H35C 109.5 . .
H35B C35 H35C 109.5 . .
C30 C31 C32 121.1(5) . .
C30 C31 H31 119.4 . .
C32 C31 H31 119.4 . .
O8 C37 H37A 109.5 . .
O8 C37 H37B 109.5 . .
O8 C37 H37C 109.5 . .
H37A C37 H37B 109.5 . .
H37A C37 H37C 109.5 . .
H37B C37 H37C 109.5 . .
C21 C26 C27 119.3(8) . .
C25 C26 C27 123.0(9) . .
C25 C26 C21 117.7(8) . .
F1 C1 F2 107.3(8) . .
F1 C1 C2 111.0(6) . .
F1 C1 F3 107.4(7) . .
F2 C1 C2 112.6(6) . .
F3 C1 F2 103.9(7) . .
F3 C1 C2 114.1(7) . .
C26 C21 C22 121.4(11) . .
C20 C21 C26 118.3(7) . .
C20 C21 C22 120.3(11) . .
C18 C19 H19 120.1 . .
C20 C19 C18 119.7(9) . .
C20 C19 H19 120.1 . .
C21 C20 C19 122.6(8) . .
C21 C20 H20 118.7 . .
C19 C20 H20 118.7 . .
C22 C23 H23 119.3 . .
C22 C23 C24 121.4(10) . .
C24 C23 H23 119.3 . .
C21 C22 H22 120.9 . .
C23 C22 C21 118.2(13) . .
C23 C22 H22 120.9 . .
C23 C24 H24 120.1 . .
C25 C24 C23 119.8(13) . .
C25 C24 H24 120.1 . .
C26 C25 H25 119.3 . .
C24 C25 C26 121.4(12) . .
C24 C25 H25 119.3 . .
C14 C5 C4 119.8(9) . .
C6 C5 C4 121.4(11) . .
C6 C5 C14 118.7(10) . .
C5 C14 H14 119.2 . .
C13 C14 C5 121.7(10) . .
C13 C14 H14 119.2 . .
C5 C6 H6 119.0 . .
C5 C6 C7 121.9(13) . .
C7 C6 H6 119.0 . .
C6 C7 C12 117.7(18) . .
C6 C7 C8 122.1(16) . .
C8 C7 C12 120.2(17) . .
C7 C12 C11 117.4(15) . .
C13 C12 C7 121.1(14) . .
C13 C12 C11 121.6(12) . .
C14 C13 C12 118.9(11) . .
C14 C13 H13 120.6 . .
C12 C13 H13 120.6 . .
C7 C8 H8A 119.8 . .
C9 C8 C7 120.4(14) . .
C9 C8 H8A 119.8 . .
C12 C11 H11 120.9 . .
C10 C11 C12 118.2(15) . .
C10 C11 H11 120.9 . .
C11 C10 H10 117.7 . .
C11 C10 C9 124.6(16) . .
C9 C10 H10 117.7 . .
C8 C9 H9 120.4 . .
C10 C9 C8 119.2(13) . .
C10 C9 H9 120.4 . .
C0AB C4A H4A 118.3 . .
C0AB C4A C2AB 123(2) . .
C2AB C4A H4A 118.3 . .
C4A C0AB C4 108.5(19) . .
C4A C0AB C1AB 119(3) . .
C1AB C0AB C4 132(2) . .
C0AB C1AB H1AB 119.5 . .
C4AB C1AB C0AB 121(2) . .
C4AB C1AB H1AB 119.5 . .
C1AB C4AB H4AB 119.6 . .
C1AB C4AB C3AB 121(3) . .
C3AB C4AB H4AB 119.6 . .
C4AB C3AB C1A 119(4) . .
C4AB C3AB C2AB 121(4) . .
C2AB C3AB C1A 119(3) . .
C3A C6A H6A 119.2 . .
C3A C6A C2AB 122(3) . .
C2AB C6A H6A 119.2 . .
C6A C3A H3A 121.8 . .
C6A C3A C2A 116(3) . .
C2A C3A H3A 121.8 . .
C3A C2A H2A 118.8 . .
C1A C2A C3A 122(3) . .
C1A C2A H2A 118.8 . .
C3AB C1A H1A 120.7 . .
C2A C1A C3AB 119(3) . .
C2A C1A H1A 120.7 . .
C3AB C2AB C4A 114(2) . .
C3AB C2AB C6A 120(2) . .
C6A C2AB C4A 125(2) . .

loop_
_geom_bond_atom_site_label_1
_geom_bond_atom_site_label_2
_geom_bond_distance
_geom_bond_site_symmetry_2
Gd1 Gd1 3.9802(5) 2_666
Gd1 O3 2.338(3) .
Gd1 O3 2.404(3) 2_666
Gd1 O4 2.446(3) .
Gd1 O1 2.581(3) 2_666
Gd1 O2 2.676(3) .
Gd1 O5 2.368(3) .
Gd1 O8 2.462(4) .
Gd1 O6 2.386(3) .
Gd1 O7 2.352(3) .
O3 Gd1 2.404(3) 2_666
O3 C34 1.335(5) .
O4 C4 1.250(6) .
O1 Gd1 2.581(3) 2_666
O1 C29 1.372(6) .
O1 C28 1.441(6) .
O2 C33 1.386(6) .
O2 C35 1.432(6) .
O5 C2 1.257(7) .
O8 H8 0.853(9) .
O8 C37 1.389(7) .
O6 C15 1.252(6) .
O7 C17 1.246(6) .
F6 C36 1.310(8) .
C34 C29 1.396(6) .
C34 C33 1.394(7) .
F4 C36 1.311(9) .
F5 C36 1.315(9) .
C29 C30 1.386(7) .
C33 C32 1.385(7) .
C17 C16 1.417(8) .
C17 C18 1.490(8) .
F1 C1 1.279(9) .
F2 C1 1.297(9) .
C16 H16 0.9300 .
C16 C15 1.346(8) .
C4 C3 1.408(8) .
C4 C5 1.532(13) .
C4 C0AB 1.42(3) .
C2 C3 1.373(9) .
C2 C1 1.534(8) .
C15 C36 1.518(8) .
C30 H30 0.9300 .
C30 C31 1.380(9) .
F3 C1 1.292(9) .
C32 H32 0.9300 .
C32 C31 1.381(8) .
C27 H27 0.9300 .
C27 C18 1.357(9) .
C27 C26 1.409(9) .
C28 H28A 0.9600 .
C28 H28B 0.9600 .
C28 H28C 0.9600 .
C3 H3 0.9300 .
C18 C19 1.415(9) .
C35 H35A 0.9600 .
C35 H35B 0.9600 .
C35 H35C 0.9600 .
C31 H31 0.9300 .
C37 H37A 0.9600 .
C37 H37B 0.9600 .
C37 H37C 0.9600 .
C26 C21 1.392(13) .
C26 C25 1.379(13) .
C21 C20 1.369(14) .
C21 C22 1.409(12) .
C19 H19 0.9300 .
C19 C20 1.375(12) .
C20 H20 0.9300 .
C23 H23 0.9300 .
C23 C22 1.34(2) .
C23 C24 1.39(2) .
C22 H22 0.9300 .
C24 H24 0.9300 .
C24 C25 1.359(12) .
C25 H25 0.9300 .
C5 C14 1.449(14) .
C5 C6 1.339(15) .
C14 H14 0.9300 .
C14 C13 1.359(13) .
C6 H6 0.9300 .
C6 C7 1.41(2) .
C7 C12 1.44(2) .
C7 C8 1.42(3) .
C12 C13 1.386(15) .
C12 C11 1.464(17) .
C13 H13 0.9300 .
C8 H8A 0.9300 .
C8 C9 1.386(17) .
C11 H11 0.9300 .
C11 C10 1.367(15) .
C10 H10 0.9300 .
C10 C9 1.369(16) .
C9 H9 0.9300 .
C4A H4A 0.9300 .
C4A C0AB 1.34(3) .
C4A C2AB 1.46(3) .
C0AB C1AB 1.39(3) .
C1AB H1AB 0.9300 .
C1AB C4AB 1.35(3) .
C4AB H4AB 0.9300 .
C4AB C3AB 1.40(2) .
C3AB C1A 1.47(5) .
C3AB C2AB 1.42(6) .
C6A H6A 0.9300 .
C6A C3A 1.388(18) .
C6A C2AB 1.45(3) .
C3A H3A 0.9300 .
C3A C2A 1.52(4) .
C2A H2A 0.9300 .
C2A C1A 1.386(19) .
C1A H1A 0.9300 .

loop_
_geom_torsion_atom_site_label_1
_geom_torsion_atom_site_label_2
_geom_torsion_atom_site_label_3
_geom_torsion_atom_site_label_4
_geom_torsion
_geom_torsion_site_symmetry_1
_geom_torsion_site_symmetry_4
Gd1 Gd1 O3 C34 160.7(4) 2_666 .
Gd1 Gd1 O4 C4 176.8(5) 2_666 .
Gd1 Gd1 O2 C33 -26.4(3) 2_666 .
Gd1 Gd1 O2 C35 179.4(5) 2_666 .
Gd1 Gd1 O5 C2 12.9(6) 2_666 .
Gd1 Gd1 O8 C37 -145.8(7) 2_666 .
Gd1 Gd1 O6 C15 107.2(5) 2_666 .
Gd1 Gd1 O7 C17 -139.4(5) 2_666 .
Gd1 O3 C34 C29 173.9(3) . .
Gd1 O3 C34 C29 -26.1(5) 2_666 .
Gd1 O3 C34 C33 -10.2(6) . .
Gd1 O3 C34 C33 149.9(3) 2_666 .
Gd1 O4 C4 C3 8.7(9) . .
Gd1 O4 C4 C5 -165.4(6) . .
Gd1 O4 C4 C0AB 176.6(14) . .
Gd1 O1 C29 C34 20.9(5) 2_666 .
Gd1 O1 C29 C30 -158.2(4) 2_666 .
Gd1 O2 C33 C34 9.8(5) . .
Gd1 O2 C33 C32 -171.9(5) . .
Gd1 O5 C2 C3 -3.8(9) . .
Gd1 O5 C2 C1 174.0(4) . .
Gd1 O6 C15 C16 -12.7(9) . .
Gd1 O6 C15 C36 168.3(4) . .
Gd1 O7 C17 C16 -5.0(9) . .
Gd1 O7 C17 C18 174.4(4) . .
O3 Gd1 O3 Gd1 0.0 2_666 2_666
O3 Gd1 O3 C34 160.7(4) 2_666 .
O3 Gd1 O4 C4 143.2(5) 2_666 .
O3 Gd1 O4 C4 -149.8(5) . .
O3 Gd1 O2 C33 -10.4(3) . .
O3 Gd1 O2 C33 -42.7(3) 2_666 .
O3 Gd1 O2 C35 163.0(4) 2_666 .
O3 Gd1 O2 C35 -164.7(5) . .
O3 Gd1 O5 C2 -34.6(6) 2_666 .
O3 Gd1 O5 C2 62.1(5) . .
O3 Gd1 O8 C37 -111.5(7) 2_666 .
O3 Gd1 O8 C37 -178.7(7) . .
O3 Gd1 O6 C15 138.6(4) 2_666 .
O3 Gd1 O6 C15 48.9(6) . .
O3 Gd1 O7 C17 -159.2(6) . .
O3 Gd1 O7 C17 -112.7(5) 2_666 .
O3 C34 C29 O1 1.8(6) . .
O3 C34 C29 C30 -179.1(4) . .
O3 C34 C33 O2 -1.3(6) . .
O3 C34 C33 C32 -179.7(5) . .
O4 Gd1 O3 Gd1 -74.92(14) . 2_666
O4 Gd1 O3 C34 85.8(3) . .
O4 Gd1 O2 C33 -99.9(3) . .
O4 Gd1 O2 C35 105.8(5) . .
O4 Gd1 O5 C2 5.0(5) . .
O4 Gd1 O8 C37 -112.4(7) . .
O4 Gd1 O6 C15 -128.7(4) . .
O4 Gd1 O7 C17 130.7(5) . .
O4 C4 C3 C2 -3.1(9) . .
O4 C4 C5 C14 30.9(11) . .
O4 C4 C5 C6 -149.1(8) . .
O4 C4 C0AB C4A 42(3) . .
O4 C4 C0AB C1AB -140(2) . .
O1 Gd1 O3 Gd1 -8.4(2) 2_666 2_666
O1 Gd1 O3 C34 152.3(3) 2_666 .
O1 Gd1 O4 C4 77.1(5) 2_666 .
O1 Gd1 O2 C33 -131.7(3) 2_666 .
O1 Gd1 O2 C35 74.1(5) 2_666 .
O1 Gd1 O5 C2 -74.6(5) 2_666 .
O1 Gd1 O8 C37 -48.4(7) 2_666 .
O1 Gd1 O6 C15 -179.4(5) 2_666 .
O1 Gd1 O7 C17 -12.1(7) 2_666 .
O1 C29 C30 C31 176.1(5) . .
O2 Gd1 O3 Gd1 -150.07(17) . 2_666
O2 Gd1 O3 C34 10.6(3) . .
O2 Gd1 O4 C4 -85.2(5) . .
O2 Gd1 O5 C2 83.0(5) . .
O2 Gd1 O8 C37 134.3(7) . .
O2 Gd1 O6 C15 -36.0(5) . .
O2 Gd1 O7 C17 136.8(6) . .
O2 C33 C32 C31 -177.6(6) . .
O5 Gd1 O3 Gd1 -127.65(15) . 2_666
O5 Gd1 O3 C34 33.0(4) . .
O5 Gd1 O4 C4 -7.8(5) . .
O5 Gd1 O2 C33 -173.5(3) . .
O5 Gd1 O2 C35 32.2(5) . .
O5 Gd1 O8 C37 22.2(8) . .
O5 Gd1 O6 C15 -92.0(5) . .
O5 Gd1 O7 C17 67.5(6) . .
O5 C2 C3 C4 0.8(10) . .
O5 C2 C1 F1 -64.1(9) . .
O5 C2 C1 F2 56.3(8) . .
O5 C2 C1 F3 174.3(7) . .
O8 Gd1 O3 Gd1 70.14(15) . 2_666
O8 Gd1 O3 C34 -129.2(3) . .
O8 Gd1 O4 C4 144.0(5) . .
O8 Gd1 O2 C33 43.7(4) . .
O8 Gd1 O2 C35 -110.6(5) . .
O8 Gd1 O5 C2 -146.9(5) . .
O8 Gd1 O6 C15 87.6(5) . .
O8 Gd1 O7 C17 -75.6(6) . .
O6 Gd1 O3 Gd1 107.0(2) . 2_666
O6 Gd1 O3 C34 -92.3(4) . .
O6 Gd1 O4 C4 28.9(6) . .
O6 Gd1 O2 C33 131.8(3) . .
O6 Gd1 O2 C35 -22.5(5) . .
O6 Gd1 O5 C2 -146.4(5) . .
O6 Gd1 O8 C37 21.7(7) . .
O6 Gd1 O7 C17 -0.2(5) . .
O6 C15 C36 F6 173.5(6) . .
O6 C15 C36 F4 -65.0(8) . .
O6 C15 C36 F5 54.1(8) . .
O7 Gd1 O3 Gd1 144.81(16) . 2_666
O7 Gd1 O3 C34 -54.5(3) . .
O7 Gd1 O4 C4 -79.4(5) . .
O7 Gd1 O2 C33 84.4(3) . .
O7 Gd1 O2 C35 -69.9(5) . .
O7 Gd1 O5 C2 145.3(5) . .
O7 Gd1 O8 C37 96.4(7) . .
O7 Gd1 O6 C15 8.7(4) . .
O7 C17 C16 C15 4.1(9) . .
O7 C17 C18 C27 8.9(8) . .
O7 C17 C18 C19 -170.0(6) . .
C34 C29 C30 C31 -2.9(8) . .
C34 C33 C32 C31 0.6(9) . .
C29 C34 C33 O2 174.7(4) . .
C29 C34 C33 C32 -3.7(7) . .
C29 C30 C31 C32 -0.3(10) . .
C33 C34 C29 O1 -174.3(4) . .
C33 C34 C29 C30 4.9(7) . .
C33 C32 C31 C30 1.5(10) . .
C17 C16 C15 O6 4.6(10) . .
C17 C16 C15 C36 -176.4(6) . .
C17 C18 C19 C20 176.3(7) . .
C16 C17 C18 C27 -171.7(5) . .
C16 C17 C18 C19 9.4(9) . .
C16 C15 C36 F6 -5.6(10) . .
C16 C15 C36 F4 115.9(7) . .
C16 C15 C36 F5 -125.1(7) . .
C4 C5 C14 C13 179.3(8) . .
C4 C5 C6 C7 178.1(15) . .
C4 C0AB C1AB C4AB -179(2) . .
C27 C18 C19 C20 -2.6(11) . .
C27 C26 C21 C20 -2.0(11) . .
C27 C26 C21 C22 178.0(7) . .
C27 C26 C25 C24 -179.4(8) . .
C28 O1 C29 C34 175.7(4) . .
C28 O1 C29 C30 -3.4(7) . .
C3 C4 C5 C14 -143.3(8) . .
C3 C4 C5 C6 36.8(13) . .
C3 C4 C0AB C4A -148.3(17) . .
C3 C4 C0AB C1AB 30(3) . .
C3 C2 C1 F1 113.9(8) . .
C3 C2 C1 F2 -125.7(7) . .
C3 C2 C1 F3 -7.7(10) . .
C18 C17 C16 C15 -175.2(5) . .
C18 C27 C26 C21 1.6(9) . .
C18 C27 C26 C25 -178.9(7) . .
C18 C19 C20 C21 2.2(14) . .
C35 O2 C33 C34 166.1(5) . .
C35 O2 C33 C32 -15.6(8) . .
C26 C27 C18 C17 -178.2(5) . .
C26 C27 C18 C19 0.8(9) . .
C26 C21 C20 C19 0.1(14) . .
C26 C21 C22 C23 1.6(14) . .
C1 C2 C3 C4 -176.8(6) . .
C21 C26 C25 C24 0.1(12) . .
C20 C21 C22 C23 -178.4(10) . .
C23 C24 C25 C26 1.2(16) . .
C22 C21 C20 C19 -179.9(9) . .
C22 C23 C24 C25 -1.1(18) . .
C24 C23 C22 C21 -0.3(17) . .
C25 C26 C21 C20 178.5(8) . .
C25 C26 C21 C22 -1.5(12) . .
C5 C4 C3 C2 170.4(7) . .
C5 C4 C0AB C4A -5.8(19) . .
C5 C4 C0AB C1AB 172(6) . .
C5 C14 C13 C12 2.4(13) . .
C5 C6 C7 C12 3(3) . .
C5 C6 C7 C8 -179.8(16) . .
C14 C5 C6 C7 -1.8(19) . .
C6 C5 C14 C13 -0.8(14) . .
C6 C7 C12 C13 -1(3) . .
C6 C7 C12 C11 -179.3(15) . .
C6 C7 C8 C9 -178.9(16) . .
C7 C12 C13 C14 -1.4(18) . .
C7 C12 C11 C10 -2(2) . .
C7 C8 C9 C10 -1(2) . .
C12 C7 C8 C9 -1(3) . .
C12 C11 C10 C9 0(3) . .
C13 C12 C11 C10 179.5(13) . .
C8 C7 C12 C13 -178.6(15) . .
C8 C7 C12 C11 3(3) . .
C11 C12 C13 C14 176.8(9) . .
C11 C10 C9 C8 2(3) . .
C4A C0AB C1AB C4AB -1(4) . .
C0AB C4 C3 C2 -173.6(12) . .
C0AB C4 C5 C14 173(4) . .
C0AB C4 C5 C6 -7(3) . .
C0AB C4A C2AB C3AB -4(4) . .
C0AB C4A C2AB C6A -177(2) . .
C0AB C1AB C4AB C3AB 3(4) . .
C1AB C4AB C3AB C1A -178(3) . .
C1AB C4AB C3AB C2AB -6(5) . .
C4AB C3AB C1A C2A 179(3) . .
C4AB C3AB C2AB C4A 6(5) . .
C4AB C3AB C2AB C6A 180(3) . .
C6A C3A C2A C1A 6(4) . .
C3A C6A C2AB C4A -177(2) . .
C3A C6A C2AB C3AB 9(4) . .
C3A C2A C1A C3AB -6(4) . .
C1A C3AB C2AB C4A 177(3) . .
C1A C3AB C2AB C6A -8(5) . .
C2AB C4A C0AB C4 179.5(14) . .
C2AB C4A C0AB C1AB 1(4) . .
C2AB C3AB C1A C2A 7(5) . .
C2AB C6A C3A C2A -8(3) . .
